data_7129318
loop_
_publ_author_name
'Parthasarathy, Venkatakrishnan'
'Kashyap, Nitisha'
'Chetti, Prabhakar'

_publ_section_title
;
 Coronene-Embedded &#x2018;Super&#x2019; Coumarins
;
_journal_name_full 'Chemical Communications'
_journal_paper_doi 10.1039/D1CC04976C
_journal_year 2021
_chemical_formula_moiety 'C59 H52 O2, C7 H8'
_chemical_formula_sum 'C66 H60 O2'
_chemical_formula_weight 885.14
_space_group_crystal_system triclinic
_space_group_IT_number 2
_space_group_name_Hall '-P 1'
_space_group_name_H-M_alt 'P -1'
_atom_sites_solution_hydrogens mixed
_audit_creation_method SHELXL-2018/3
_audit_update_record
;
2021-08-07 deposited with the CCDC.	2021-11-29 downloaded from the CCDC.
;
_cell_angle_alpha 96.26(4)
_cell_angle_beta 108.02(4)
_cell_angle_gamma 105.66(4)
_cell_formula_units_Z 2
_cell_length_a 11.778(9)
_cell_length_b 13.919(12)
_cell_length_c 16.801(15)
_cell_measurement_reflns_used 6160
_cell_measurement_temperature 297(2)
_cell_measurement_theta_max 25.02
_cell_measurement_theta_min 2.83
_cell_volume 2466(4)
_computing_cell_refinement 'APEX3/SAINT (Bruker, 2016)'
_computing_data_collection 'APEX3 (Bruker, 2016)'
_computing_data_reduction 'SAINT/XPREP (Bruker, 2016)'
_computing_molecular_graphics 'ORTEP3 (Farrugia, 1997) and Mercury (Bruno et al., 2002)'
_computing_publication_material 'SHELXL-2018/3 (Sheldrick, 2018)'
_computing_structure_refinement 'SHELXL-2018/3 (Sheldrick, 2018)'
_computing_structure_solution 'SHELXT-2018/2 (Sheldrick, 2018)'
_diffrn_ambient_temperature 297(2)
_diffrn_measured_fraction_theta_full 0.999
_diffrn_measured_fraction_theta_max 0.999
_diffrn_measurement_device_type 'Bruker D8 VENTURE diffractometer with PHOTON II detector'
_diffrn_measurement_method '\w and \f scan'
_diffrn_radiation_monochromator graphite
_diffrn_radiation_source 'fine-focus sealed tube'
_diffrn_radiation_type MoK\a
_diffrn_radiation_wavelength 0.71073
_diffrn_reflns_av_R_equivalents 0.1064
_diffrn_reflns_av_unetI/netI 0.0614
_diffrn_reflns_Laue_measured_fraction_full 0.999
_diffrn_reflns_Laue_measured_fraction_max 0.999
_diffrn_reflns_limit_h_max 13
_diffrn_reflns_limit_h_min -13
_diffrn_reflns_limit_k_max 16
_diffrn_reflns_limit_k_min -16
_diffrn_reflns_limit_l_max 19
_diffrn_reflns_limit_l_min -19
_diffrn_reflns_number 87820
_diffrn_reflns_point_group_measured_fraction_full 0.999
_diffrn_reflns_point_group_measured_fraction_max 0.999
_diffrn_reflns_theta_full 25.000
_diffrn_reflns_theta_max 25.000
_diffrn_reflns_theta_min 2.609
_exptl_absorpt_coefficient_mu 0.070
_exptl_absorpt_correction_T_max 0.7461
_exptl_absorpt_correction_T_min 0.6385
_exptl_absorpt_correction_type multi-scan
_exptl_absorpt_process_details 'SADABS (Bruker, 2016)'
_exptl_crystal_colour yellow
_exptl_crystal_density_diffrn 1.192
_exptl_crystal_description BLOCK
_exptl_crystal_F_000 944
_exptl_crystal_size_max 0.200
_exptl_crystal_size_mid 0.180
_exptl_crystal_size_min 0.150
_refine_diff_density_max 0.470
_refine_diff_density_min -0.252
_refine_diff_density_rms 0.057
_refine_ls_extinction_method none
_refine_ls_goodness_of_fit_ref 1.056
_refine_ls_hydrogen_treatment mixed
_refine_ls_matrix_type full
_refine_ls_number_parameters 726
_refine_ls_number_reflns 8677
_refine_ls_number_restraints 666
_refine_ls_restrained_S_all 1.040
_refine_ls_R_factor_all 0.1434
_refine_ls_R_factor_gt 0.0793
_refine_ls_shift/su_max 0.008
_refine_ls_shift/su_mean 0.000
_refine_ls_structure_factor_coef Fsqd
_refine_ls_weighting_details 'w=1/[\s^2^(Fo^2^)+(0.1091P)^2^+3.3660P] where P=(Fo^2^+2Fc^2^)/3'
_refine_ls_weighting_scheme calc
_refine_ls_wR_factor_gt 0.2083
_refine_ls_wR_factor_ref 0.2752
_reflns_Friedel_coverage 0.000
_reflns_number_gt 4968
_reflns_number_total 8677
_reflns_threshold_expression 'I > 2\s(I)'
_cod_data_source_file d1cc04976c2.cif
_cod_data_source_block shelx
_cod_database_code 7129318
_shelx_shelxl_version_number 2018/3
_shelx_space_group_comment
;
The symmetry employed for this shelxl refinement is uniquely defined
by the following loop, which should always be used as a source of
symmetry information in preference to the above space-group names.
They are only intended as comments.
;
_shelx_estimated_absorpt_t_min 0.986
_shelx_estimated_absorpt_t_max 0.990

loop_
_space_group_symop_operation_xyz
'x, y, z'
'-x, -y, -z'

loop_
_atom_site_label
_atom_site_type_symbol
_atom_site_fract_x
_atom_site_fract_y
_atom_site_fract_z
_atom_site_U_iso_or_equiv
_atom_site_adp_type
_atom_site_occupancy
_atom_site_site_symmetry_order
_atom_site_calc_flag
_atom_site_refinement_flags_posn
_atom_site_refinement_flags_adp
_atom_site_refinement_flags_occupancy
_atom_site_disorder_assembly
_atom_site_disorder_group
C1 C 0.4737(4) 0.6306(3) 0.1619(2) 0.0419(9) Uani 1 1 d . U . . .
C2 C 0.4858(4) 0.5399(3) 0.1234(2) 0.0440(9) Uani 1 1 d . U . . .
H2 H 0.458708 0.521704 0.064044 0.053 Uiso 1 1 calc R U . . .
C3 C 0.5365(3) 0.4785(3) 0.1719(2) 0.0418(9) Uani 1 1 d . U . . .
H3 H 0.540906 0.418608 0.144431 0.050 Uiso 1 1 calc R U . . .
C4 C 0.5825(3) 0.5036(3) 0.2626(2) 0.0342(8) Uani 1 1 d . U . . .
C5 C 0.5646(3) 0.5914(3) 0.3020(2) 0.0342(8) Uani 1 1 d . U . . .
C6 C 0.5119(3) 0.6530(3) 0.2498(2) 0.0430(9) Uani 1 1 d . U . . .
H6 H 0.502767 0.711314 0.276083 0.052 Uiso 1 1 calc R U . . .
C7 C 0.6358(3) 0.4395(2) 0.3155(2) 0.0324(7) Uani 1 1 d . U . . .
C8 C 0.6491(3) 0.4547(2) 0.4017(2) 0.0286(7) Uani 1 1 d . U . . .
C9 C 0.6345(3) 0.5454(2) 0.4432(2) 0.0281(7) Uani 1 1 d . U . . .
C10 C 0.5969(3) 0.6143(2) 0.3942(2) 0.0316(7) Uani 1 1 d . U . . .
C11 C 0.6637(3) 0.5666(2) 0.5334(2) 0.0275(7) Uani 1 1 d . U . . .
C12 C 0.6574(3) 0.6584(2) 0.5748(2) 0.0314(7) Uani 1 1 d . U . . .
C13 C 0.6201(4) 0.7265(3) 0.5233(2) 0.0412(9) Uani 1 1 d . U . . .
H13 H 0.615516 0.787225 0.549179 0.049 Uiso 1 1 calc R U . . .
C14 C 0.5911(4) 0.7056(3) 0.4376(2) 0.0414(9) Uani 1 1 d . U . . .
H14 H 0.566738 0.752190 0.406036 0.050 Uiso 1 1 calc R U . . .
C15 C 0.6855(3) 0.6795(2) 0.6663(2) 0.0334(8) Uani 1 1 d . U . . .
C16 C 0.6735(3) 0.7680(3) 0.7091(2) 0.0402(9) Uani 1 1 d . U . . .
H16 H 0.650634 0.814858 0.677213 0.048 Uiso 1 1 calc R U . . .
C17 C 0.6939(3) 0.7878(3) 0.7951(2) 0.0419(9) Uani 1 1 d . U . . .
C18 C 0.7209(4) 0.7121(3) 0.8401(2) 0.0489(10) Uani 1 1 d . U . . .
H18 H 0.729907 0.720780 0.897693 0.059 Uiso 1 1 calc R U . . .
C19 C 0.7342(4) 0.6258(3) 0.8011(2) 0.0462(9) Uani 1 1 d . U . . .
H19 H 0.749823 0.576740 0.832462 0.055 Uiso 1 1 calc R U . . .
C20 C 0.7247(3) 0.6099(3) 0.7145(2) 0.0359(8) Uani 1 1 d . U . . .
C21 C 0.7467(3) 0.5225(2) 0.6733(2) 0.0323(7) Uani 1 1 d . U . . .
C22 C 0.7065(3) 0.4973(2) 0.5844(2) 0.0284(7) Uani 1 1 d . U . . .
C23 C 0.7066(3) 0.4013(2) 0.5416(2) 0.0314(7) Uani 1 1 d . U . . .
C24 C 0.6784(3) 0.3805(2) 0.4513(2) 0.0302(7) Uani 1 1 d . U . . .
C25 C 0.6803(3) 0.2866(3) 0.4097(2) 0.0350(8) Uani 1 1 d . U . . .
C26 C 0.6967(3) 0.2821(3) 0.3271(2) 0.0385(8) Uani 1 1 d . U . . .
C27 C 0.6811(3) 0.3616(3) 0.2831(2) 0.0367(8) Uani 1 1 d . U . . .
C28 C 0.7273(4) 0.3682(3) 0.2148(2) 0.0474(10) Uani 1 1 d . U . . .
H28 H 0.725022 0.422840 0.187679 0.057 Uiso 1 1 calc R U . . .
C29 C 0.7752(4) 0.2972(3) 0.1871(3) 0.0553(11) Uani 1 1 d . U . . .
H29 H 0.803693 0.304559 0.141624 0.066 Uiso 1 1 calc R U . . .
C30 C 0.7823(4) 0.2139(3) 0.2256(3) 0.0500(10) Uani 1 1 d . U . . .
C31 C 0.7452(4) 0.2092(3) 0.2955(2) 0.0463(9) Uani 1 1 d . U . . .
H31 H 0.752166 0.155794 0.323377 0.056 Uiso 1 1 calc R U . . .
C32 C 0.6774(3) 0.2069(3) 0.4562(2) 0.0399(8) Uani 1 1 d D U . . .
C33 C 0.7038(3) 0.2266(3) 0.5434(2) 0.0408(9) Uani 1 1 d D U . . .
C34 C 0.680(2) 0.1366(13) 0.5856(18) 0.049(3) Uani 0.526(7) 1 d D U P A 1
H34 H 0.686110 0.144185 0.642634 0.059 Uiso 0.526(7) 1 calc R U P A 1
C35 C 0.6486(17) 0.0417(13) 0.5337(9) 0.058(3) Uani 0.526(7) 1 d D U P A 1
H35 H 0.640724 -0.015259 0.558359 0.070 Uiso 0.526(7) 1 calc R U P A 1
C36 C 0.628(3) 0.0275(14) 0.4438(10) 0.060(3) Uani 0.526(7) 1 d D U P A 1
O1 O 0.6016(7) -0.0559(4) 0.3968(4) 0.085(3) Uani 0.526(7) 1 d D U P A 1
O2 O 0.646(2) 0.1120(8) 0.4118(12) 0.052(3) Uani 0.526(7) 1 d D U P A 1
C34' C 0.634(4) 0.0970(13) 0.413(2) 0.049(4) Uani 0.474(7) 1 d D U P A 2
H34' H 0.604220 0.077937 0.353379 0.059 Uiso 0.474(7) 1 calc R U P A 2
C35' C 0.640(3) 0.0240(17) 0.4625(11) 0.061(3) Uani 0.474(7) 1 d D U P A 2
H35' H 0.618186 -0.043881 0.436155 0.074 Uiso 0.474(7) 1 calc R U P A 2
C36' C 0.677(2) 0.0512(14) 0.5536(11) 0.063(4) Uani 0.474(7) 1 d D U P A 2
O1' O 0.6833(9) -0.0095(5) 0.6012(5) 0.091(3) Uani 0.474(7) 1 d D U P A 2
O2' O 0.7051(18) 0.1504(10) 0.5857(12) 0.053(3) Uani 0.474(7) 1 d D U P A 2
C37 C 0.7362(3) 0.3285(3) 0.5899(2) 0.0356(8) Uani 1 1 d . U . . .
C38 C 0.8053(3) 0.3633(3) 0.6812(2) 0.0374(8) Uani 1 1 d . U . . .
C39 C 0.8160(3) 0.4625(3) 0.7216(2) 0.0377(8) Uani 1 1 d . U . . .
C40 C 0.9080(4) 0.5035(3) 0.8046(2) 0.0502(10) Uani 1 1 d . U . . .
H40 H 0.921846 0.570060 0.830834 0.060 Uiso 1 1 calc R U . . .
C41 C 0.9775(4) 0.4479(3) 0.8477(3) 0.0574(11) Uani 1 1 d . U . . .
H41 H 1.036187 0.477600 0.902530 0.069 Uiso 1 1 calc R U . . .
C42 C 0.9623(4) 0.3481(3) 0.8113(3) 0.0521(10) Uani 1 1 d . U . . .
C43 C 0.8789(4) 0.3091(3) 0.7286(3) 0.0483(10) Uani 1 1 d . U . . .
H43 H 0.870238 0.243806 0.702511 0.058 Uiso 1 1 calc R U . . .
C44 C 1.0408(5) 0.2884(4) 0.8612(3) 0.0745(14) Uani 1 1 d . U . . .
C47 C 1.0028(7) 0.1792(4) 0.8181(4) 0.123(3) Uani 1 1 d . U . . .
H47A H 0.913792 0.148026 0.803782 0.185 Uiso 1 1 calc R U . . .
H47B H 1.022671 0.175308 0.766762 0.185 Uiso 1 1 calc R U . . .
H47C H 1.047587 0.144005 0.855890 0.185 Uiso 1 1 calc R U . . .
C45 C 1.1770(6) 0.3423(6) 0.8855(7) 0.163(4) Uani 1 1 d . U . . .
H45A H 1.196144 0.411893 0.912831 0.244 Uiso 1 1 calc R U . . .
H45B H 1.224215 0.309366 0.924221 0.244 Uiso 1 1 calc R U . . .
H45C H 1.199299 0.340669 0.835093 0.244 Uiso 1 1 calc R U . . .
C46 C 1.0164(9) 0.2841(7) 0.9471(5) 0.153(3) Uani 1 1 d . U . . .
H46A H 0.928636 0.249565 0.935139 0.230 Uiso 1 1 calc R U . . .
H46B H 1.066009 0.247766 0.979943 0.230 Uiso 1 1 calc R U . . .
H46C H 1.039478 0.352197 0.979142 0.230 Uiso 1 1 calc R U . . .
C48 C 0.6906(4) 0.8866(3) 0.8429(3) 0.0546(10) Uani 1 1 d . U . . .
C50 C 0.8233(5) 0.9454(4) 0.9064(3) 0.0796(15) Uani 1 1 d . U . . .
H50A H 0.851284 0.903402 0.944813 0.119 Uiso 1 1 calc R U . . .
H50B H 0.879826 0.963378 0.875742 0.119 Uiso 1 1 calc R U . . .
H50C H 0.822004 1.006273 0.938478 0.119 Uiso 1 1 calc R U . . .
C49 C 0.5993(5) 0.8634(4) 0.8916(4) 0.0927(18) Uani 1 1 d . U . . .
H49A H 0.515898 0.826468 0.851829 0.139 Uiso 1 1 calc R U . . .
H49B H 0.625571 0.822955 0.932012 0.139 Uiso 1 1 calc R U . . .
H49C H 0.599148 0.926218 0.921397 0.139 Uiso 1 1 calc R U . . .
C51 C 0.6497(6) 0.9560(4) 0.7830(3) 0.0940(19) Uani 1 1 d . U . . .
H51A H 0.566482 0.920767 0.742389 0.141 Uiso 1 1 calc R U . . .
H51B H 0.649633 1.016781 0.815966 0.141 Uiso 1 1 calc R U . . .
H51C H 0.707455 0.973886 0.753229 0.141 Uiso 1 1 calc R U . . .
C52 C 0.4165(4) 0.6979(3) 0.1065(3) 0.0561(10) Uani 1 1 d . U . . .
C53 C 0.4018(8) 0.7876(5) 0.1570(4) 0.126(3) Uani 1 1 d . U . . .
H53A H 0.352835 0.763487 0.191301 0.189 Uiso 1 1 calc R U . . .
H53B H 0.483514 0.832800 0.193445 0.189 Uiso 1 1 calc R U . . .
H53C H 0.359845 0.823402 0.118243 0.189 Uiso 1 1 calc R U . . .
C54 C 0.4934(7) 0.7326(5) 0.0514(4) 0.113(2) Uani 1 1 d . U . . .
H54A H 0.501213 0.674276 0.020065 0.170 Uiso 1 1 calc R U . . .
H54B H 0.451988 0.768068 0.011931 0.170 Uiso 1 1 calc R U . . .
H54C H 0.575657 0.777466 0.087134 0.170 Uiso 1 1 calc R U . . .
C55 C 0.2831(5) 0.6335(5) 0.0446(4) 0.107(2) Uani 1 1 d . U . . .
H55A H 0.287668 0.575257 0.011023 0.160 Uiso 1 1 calc R U . . .
H55B H 0.230150 0.610931 0.076935 0.160 Uiso 1 1 calc R U . . .
H55C H 0.248305 0.674127 0.007484 0.160 Uiso 1 1 calc R U . . .
C56 C 0.8366(5) 0.1342(4) 0.1948(3) 0.0764(14) Uani 1 1 d D U . . .
C57 C 0.9673(11) 0.1492(12) 0.2655(8) 0.126(5) Uani 0.631(11) 1 d D U P B 3
H57A H 1.022372 0.217335 0.273883 0.189 Uiso 0.631(11) 1 calc R U P B 3
H57B H 0.955298 0.138423 0.318170 0.189 Uiso 0.631(11) 1 calc R U P B 3
H57C H 1.004165 0.101089 0.247570 0.189 Uiso 0.631(11) 1 calc R U P B 3
C58 C 0.7521(13) 0.0294(8) 0.1820(10) 0.127(5) Uani 0.631(11) 1 d D U P B 3
H58A H 0.734073 0.020561 0.233162 0.190 Uiso 0.631(11) 1 calc R U P B 3
H58B H 0.674854 0.018072 0.135266 0.190 Uiso 0.631(11) 1 calc R U P B 3
H58C H 0.792295 -0.018699 0.169108 0.190 Uiso 0.631(11) 1 calc R U P B 3
C59 C 0.8671(14) 0.1505(9) 0.1135(7) 0.118(4) Uani 0.631(11) 1 d D U P B 3
H59A H 0.922055 0.218946 0.123008 0.177 Uiso 0.631(11) 1 calc R U P B 3
H59B H 0.907867 0.103018 0.100386 0.177 Uiso 0.631(11) 1 calc R U P B 3
H59C H 0.790425 0.139789 0.066545 0.177 Uiso 0.631(11) 1 calc R U P B 3
C58' C 0.736(3) 0.0765(17) 0.0990(12) 0.129(7) Uani 0.369(11) 1 d . U P B 4
H58D H 0.652434 0.053031 0.101246 0.193 Uiso 0.369(11) 1 calc R U P B 4
H58E H 0.738023 0.123140 0.061072 0.193 Uiso 0.369(11) 1 calc R U P B 4
H58F H 0.757250 0.019220 0.078511 0.193 Uiso 0.369(11) 1 calc R U P B 4
C57' C 0.816(3) 0.0410(15) 0.2405(15) 0.108(5) Uani 0.369(11) 1 d . U P B 4
H57D H 0.728153 0.010966 0.229844 0.162 Uiso 0.369(11) 1 calc R U P B 4
H57E H 0.847609 -0.008919 0.218472 0.162 Uiso 0.369(11) 1 calc R U P B 4
H57F H 0.861225 0.064422 0.301045 0.162 Uiso 0.369(11) 1 calc R U P B 4
C59' C 0.967(2) 0.177(2) 0.212(2) 0.142(7) Uani 0.369(11) 1 d . U P B 4
H59D H 0.998191 0.125591 0.191668 0.213 Uiso 0.369(11) 1 calc R U P B 4
H59E H 0.980917 0.232088 0.182276 0.213 Uiso 0.369(11) 1 calc R U P B 4
H59F H 1.010724 0.202163 0.272003 0.213 Uiso 0.369(11) 1 calc R U P B 4
C1T C -0.021(3) 0.575(2) 0.4837(14) 0.167(7) Uani 0.5 1 d D U P C -1
C2T C -0.031(3) 0.529(3) 0.4037(17) 0.180(8) Uani 0.5 1 d D U P C -1
H2T H -0.049942 0.553087 0.353434 0.217 Uiso 0.5 1 calc R U P C -1
C3T C -0.006(4) 0.440(3) 0.4145(19) 0.158(7) Uani 0.5 1 d D U P C -1
H3T H -0.006554 0.402010 0.365131 0.189 Uiso 0.5 1 calc R U P C -1
C4T C 0.020(2) 0.397(2) 0.4829(14) 0.148(6) Uani 0.5 1 d D U P C -1
H4T H 0.032322 0.334030 0.476854 0.178 Uiso 0.5 1 calc R U P C -1
C5T C 0.028(2) 0.444(2) 0.5616(13) 0.158(6) Uani 0.5 1 d D U P C -1
H5T H 0.045241 0.415523 0.609766 0.189 Uiso 0.5 1 calc R U P C -1
C6T C 0.007(4) 0.543(3) 0.5628(14) 0.157(7) Uani 0.5 1 d D U P C -1
H6T H 0.011927 0.583060 0.612746 0.189 Uiso 0.5 1 calc R U P C -1
C7T C -0.041(2) 0.677(2) 0.4871(18) 0.272(11) Uani 0.5 1 d D U P C -1
H7T1 H -0.033381 0.704445 0.544261 0.408 Uiso 0.5 1 calc R U P C -1
H7T2 H 0.020738 0.722660 0.470880 0.408 Uiso 0.5 1 calc R U P C -1
H7T3 H -0.124037 0.669402 0.448350 0.408 Uiso 0.5 1 calc R U P C -1
C60 C 0.856(3) 0.8259(19) 0.3782(18) 0.279(13) Uani 0.5 1 d D U P . .
H60A H 0.793078 0.788572 0.398595 0.419 Uiso 0.5 1 calc R U P . .
H60B H 0.815275 0.841442 0.324482 0.419 Uiso 0.5 1 calc R U P . .
H60C H 0.907424 0.785321 0.370585 0.419 Uiso 0.5 1 calc R U P . .
C61 C 0.9332(13) 0.9190(12) 0.4394(10) 0.219(5) Uani 1 1 d D U . . .
C62 C 0.9032(11) 0.9309(11) 0.5130(10) 0.200(5) Uani 1 1 d D U . . .
H62 H 0.837531 0.882243 0.520134 0.240 Uiso 1 1 calc R U . . .
C63 C 0.9751(13) 1.0178(14) 0.5745(10) 0.213(5) Uani 1 1 d D U . . .
H63 H 0.931(10) 1.021(10) 0.613(6) 0.256 Uiso 1 1 d D U . . .

loop_
_atom_site_aniso_label
_atom_site_aniso_U_11
_atom_site_aniso_U_22
_atom_site_aniso_U_33
_atom_site_aniso_U_23
_atom_site_aniso_U_13
_atom_site_aniso_U_12
C1 0.050(2) 0.042(2) 0.034(2) 0.0107(16) 0.0126(17) 0.0172(17)
C2 0.053(2) 0.049(2) 0.0285(19) 0.0072(17) 0.0111(17) 0.0189(18)
C3 0.049(2) 0.039(2) 0.037(2) 0.0022(16) 0.0144(17) 0.0161(17)
C4 0.0361(18) 0.0345(19) 0.0308(18) 0.0072(15) 0.0106(15) 0.0105(15)
C5 0.0363(18) 0.0323(18) 0.0324(18) 0.0064(15) 0.0102(15) 0.0108(15)
C6 0.050(2) 0.039(2) 0.041(2) 0.0059(17) 0.0137(18) 0.0183(17)
C7 0.0326(17) 0.0308(18) 0.0312(18) 0.0032(14) 0.0103(14) 0.0086(14)
C8 0.0255(16) 0.0268(17) 0.0299(17) 0.0037(14) 0.0061(13) 0.0080(13)
C9 0.0247(16) 0.0262(17) 0.0304(17) 0.0044(13) 0.0072(13) 0.0068(13)
C10 0.0323(17) 0.0286(17) 0.0322(18) 0.0049(14) 0.0086(14) 0.0109(14)
C11 0.0231(15) 0.0257(16) 0.0295(17) 0.0044(13) 0.0064(13) 0.0052(13)
C12 0.0271(16) 0.0297(18) 0.0330(18) 0.0048(14) 0.0063(14) 0.0079(14)
C13 0.052(2) 0.034(2) 0.038(2) 0.0046(16) 0.0123(17) 0.0208(17)
C14 0.053(2) 0.036(2) 0.037(2) 0.0110(16) 0.0098(17) 0.0213(17)
C15 0.0307(17) 0.0314(18) 0.0318(18) 0.0007(14) 0.0074(14) 0.0063(14)
C16 0.041(2) 0.038(2) 0.037(2) 0.0042(16) 0.0089(16) 0.0124(16)
C17 0.041(2) 0.041(2) 0.036(2) -0.0019(16) 0.0100(16) 0.0107(16)
C18 0.055(2) 0.058(3) 0.031(2) 0.0039(18) 0.0151(18) 0.016(2)
C19 0.053(2) 0.043(2) 0.040(2) 0.0110(17) 0.0130(18) 0.0152(18)
C20 0.0354(18) 0.0351(19) 0.0319(19) 0.0057(15) 0.0088(15) 0.0069(15)
C21 0.0318(17) 0.0294(18) 0.0327(18) 0.0089(14) 0.0089(14) 0.0070(14)
C22 0.0238(15) 0.0268(17) 0.0301(17) 0.0054(13) 0.0061(13) 0.0053(13)
C23 0.0264(16) 0.0293(17) 0.0330(18) 0.0062(14) 0.0060(14) 0.0060(14)
C24 0.0256(16) 0.0275(17) 0.0324(18) 0.0054(14) 0.0045(14) 0.0074(13)
C25 0.0303(17) 0.0322(18) 0.0371(19) 0.0041(15) 0.0048(15) 0.0111(14)
C26 0.0358(19) 0.0359(19) 0.038(2) 0.0021(15) 0.0071(15) 0.0114(15)
C27 0.0396(19) 0.038(2) 0.0321(19) 0.0054(15) 0.0106(15) 0.0147(16)
C28 0.054(2) 0.053(2) 0.040(2) 0.0103(18) 0.0188(18) 0.0224(19)
C29 0.059(3) 0.069(3) 0.045(2) 0.007(2) 0.023(2) 0.028(2)
C30 0.050(2) 0.053(2) 0.048(2) -0.0005(19) 0.0170(19) 0.0228(19)
C31 0.048(2) 0.042(2) 0.047(2) 0.0050(18) 0.0111(18) 0.0210(18)
C32 0.041(2) 0.0311(19) 0.042(2) 0.0053(15) 0.0054(16) 0.0134(16)
C33 0.044(2) 0.0327(19) 0.043(2) 0.0119(16) 0.0073(17) 0.0164(16)
C34 0.055(7) 0.037(5) 0.057(5) 0.022(4) 0.018(5) 0.016(5)
C35 0.066(7) 0.038(4) 0.063(6) 0.015(4) 0.013(5) 0.014(5)
C36 0.070(6) 0.038(4) 0.065(6) 0.008(5) 0.014(6) 0.020(5)
O1 0.123(6) 0.032(3) 0.088(5) 0.004(3) 0.026(4) 0.022(3)
O2 0.061(6) 0.033(4) 0.053(4) 0.005(4) 0.012(4) 0.012(5)
C34' 0.054(7) 0.027(5) 0.054(6) 0.003(4) 0.004(6) 0.014(6)
C35' 0.073(7) 0.036(5) 0.065(6) 0.016(4) 0.006(7) 0.020(5)
C36' 0.074(8) 0.042(5) 0.068(6) 0.019(5) 0.013(6) 0.019(5)
O1' 0.142(7) 0.054(4) 0.078(5) 0.027(4) 0.029(5) 0.035(5)
O2' 0.065(8) 0.041(4) 0.055(4) 0.019(4) 0.021(5) 0.017(4)
C37 0.0336(18) 0.0343(19) 0.0367(19) 0.0071(15) 0.0089(15) 0.0119(15)
C38 0.0363(19) 0.038(2) 0.0359(19) 0.0107(15) 0.0083(15) 0.0124(15)
C39 0.0399(19) 0.0363(19) 0.0314(19) 0.0085(15) 0.0068(15) 0.0098(15)
C40 0.050(2) 0.045(2) 0.043(2) 0.0045(18) 0.0016(18) 0.0147(19)
C41 0.055(3) 0.058(3) 0.041(2) 0.0087(19) -0.0061(19) 0.017(2)
C42 0.047(2) 0.048(2) 0.051(2) 0.0147(19) -0.0006(18) 0.0183(19)
C43 0.048(2) 0.041(2) 0.049(2) 0.0095(18) 0.0046(18) 0.0180(18)
C44 0.061(3) 0.071(3) 0.072(3) 0.022(2) -0.011(2) 0.030(2)
C47 0.130(5) 0.077(3) 0.128(5) 0.027(3) -0.024(4) 0.057(4)
C45 0.053(3) 0.124(6) 0.298(11) 0.085(7) 0.015(5) 0.046(3)
C46 0.197(8) 0.215(9) 0.111(5) 0.100(6) 0.050(5) 0.146(8)
C48 0.057(2) 0.056(3) 0.044(2) -0.0072(18) 0.0121(17) 0.0204(19)
C50 0.071(3) 0.062(3) 0.079(3) -0.021(3) 0.009(2) 0.012(2)
C49 0.089(4) 0.091(4) 0.101(4) -0.013(3) 0.055(3) 0.022(3)
C51 0.145(5) 0.073(3) 0.066(3) -0.005(2) 0.020(3) 0.067(4)
C52 0.071(3) 0.058(3) 0.045(2) 0.0193(19) 0.0159(19) 0.033(2)
C53 0.231(8) 0.117(5) 0.068(4) 0.036(3) 0.034(4) 0.132(6)
C54 0.131(5) 0.148(6) 0.128(5) 0.104(5) 0.078(4) 0.084(5)
C55 0.080(3) 0.110(5) 0.109(5) 0.042(4) -0.008(3) 0.037(3)
C56 0.092(3) 0.074(3) 0.083(3) 0.009(3) 0.044(3) 0.048(3)
C57 0.111(6) 0.169(11) 0.121(7) 0.006(8) 0.034(6) 0.100(7)
C58 0.149(9) 0.066(4) 0.183(13) -0.011(8) 0.093(9) 0.039(6)
C59 0.195(12) 0.121(8) 0.112(6) 0.030(6) 0.101(7) 0.110(8)
C58' 0.185(14) 0.111(13) 0.091(8) -0.028(8) 0.043(9) 0.073(12)
C57' 0.168(15) 0.078(9) 0.120(12) 0.009(9) 0.074(11) 0.085(10)
C59' 0.098(8) 0.140(14) 0.219(19) 0.011(15) 0.082(11) 0.067(9)
C1T 0.050(9) 0.244(16) 0.138(17) -0.035(13) 0.028(15) -0.030(11)
C2T 0.072(10) 0.274(19) 0.106(15) 0.000(14) 0.015(12) -0.050(13)
C3T 0.051(8) 0.260(18) 0.091(13) -0.036(13) 0.033(12) -0.041(12)
C4T 0.034(7) 0.233(16) 0.110(14) -0.042(11) 0.008(10) -0.014(10)
C5T 0.039(7) 0.274(16) 0.078(13) -0.035(11) 0.011(10) -0.042(11)
C6T 0.047(9) 0.260(16) 0.083(14) -0.076(11) 0.033(12) -0.045(10)
C7T 0.094(15) 0.26(2) 0.38(3) 0.003(17) 0.042(19) 0.005(18)
C60 0.22(2) 0.25(3) 0.33(2) 0.030(16) 0.13(2) -0.005(19)
C61 0.149(10) 0.226(12) 0.280(14) 0.076(10) 0.101(9) 0.018(8)
C62 0.126(8) 0.219(11) 0.261(13) 0.094(9) 0.081(8) 0.030(7)
C63 0.119(9) 0.246(14) 0.259(13) 0.085(9) 0.055(9) 0.037(8)

loop_
_atom_type_symbol
_atom_type_description
_atom_type_scat_dispersion_real
_atom_type_scat_dispersion_imag
_atom_type_scat_source
C C 0.0033 0.0016 'International Tables Vol C Tables 4.2.6.8 and 6.1.1.4'
H H 0.0000 0.0000 'International Tables Vol C Tables 4.2.6.8 and 6.1.1.4'
O O 0.0106 0.0060 'International Tables Vol C Tables 4.2.6.8 and 6.1.1.4'

loop_
_geom_angle_atom_site_label_1
_geom_angle_atom_site_label_2
_geom_angle_atom_site_label_3
_geom_angle
_geom_angle_site_symmetry_1
_geom_angle_site_symmetry_3
_geom_angle_publ_flag
C6 C1 C2 117.2(3) . . ?
C6 C1 C52 122.3(3) . . ?
C2 C1 C52 120.4(3) . . ?
C3 C2 C1 121.3(3) . . ?
C3 C2 H2 119.3 . . ?
C1 C2 H2 119.3 . . ?
C2 C3 C4 122.0(3) . . ?
C2 C3 H3 119.0 . . ?
C4 C3 H3 119.0 . . ?
C3 C4 C5 117.2(3) . . ?
C3 C4 C7 123.0(3) . . ?
C5 C4 C7 119.5(3) . . ?
C6 C5 C4 119.0(3) . . ?
C6 C5 C10 121.4(3) . . ?
C4 C5 C10 119.6(3) . . ?
C1 C6 C5 123.1(3) . . ?
C1 C6 H6 118.5 . . ?
C5 C6 H6 118.5 . . ?
C8 C7 C4 119.3(3) . . ?
C8 C7 C27 117.9(3) . . ?
C4 C7 C27 122.7(3) . . ?
C7 C8 C24 120.3(3) . . ?
C7 C8 C9 120.8(3) . . ?
C24 C8 C9 118.9(3) . . ?
C10 C9 C11 120.3(3) . . ?
C10 C9 C8 119.4(3) . . ?
C11 C9 C8 120.2(3) . . ?
C9 C10 C14 118.1(3) . . ?
C9 C10 C5 120.1(3) . . ?
C14 C10 C5 121.8(3) . . ?
C12 C11 C9 120.3(3) . . ?
C12 C11 C22 119.3(3) . . ?
C9 C11 C22 120.4(3) . . ?
C13 C12 C11 117.8(3) . . ?
C13 C12 C15 121.8(3) . . ?
C11 C12 C15 120.4(3) . . ?
C14 C13 C12 121.7(3) . . ?
C14 C13 H13 119.1 . . ?
C12 C13 H13 119.1 . . ?
C13 C14 C10 121.8(3) . . ?
C13 C14 H14 119.1 . . ?
C10 C14 H14 119.1 . . ?
C20 C15 C16 118.9(3) . . ?
C20 C15 C12 119.3(3) . . ?
C16 C15 C12 121.8(3) . . ?
C17 C16 C15 123.2(4) . . ?
C17 C16 H16 118.4 . . ?
C15 C16 H16 118.4 . . ?
C16 C17 C18 116.7(3) . . ?
C16 C17 C48 123.5(4) . . ?
C18 C17 C48 119.8(3) . . ?
C19 C18 C17 121.6(4) . . ?
C19 C18 H18 119.2 . . ?
C17 C18 H18 119.2 . . ?
C18 C19 C20 121.6(4) . . ?
C18 C19 H19 119.2 . . ?
C20 C19 H19 119.2 . . ?
C15 C20 C19 117.4(3) . . ?
C15 C20 C21 120.0(3) . . ?
C19 C20 C21 122.6(3) . . ?
C22 C21 C20 119.6(3) . . ?
C22 C21 C39 117.7(3) . . ?
C20 C21 C39 122.7(3) . . ?
C21 C22 C23 120.5(3) . . ?
C21 C22 C11 120.5(3) . . ?
C23 C22 C11 119.1(3) . . ?
C37 C23 C24 120.1(3) . . ?
C37 C23 C22 119.7(3) . . ?
C24 C23 C22 120.2(3) . . ?
C25 C24 C23 120.0(3) . . ?
C25 C24 C8 119.5(3) . . ?
C23 C24 C8 120.5(3) . . ?
C24 C25 C32 116.8(3) . . ?
C24 C25 C26 118.1(3) . . ?
C32 C25 C26 124.9(3) . . ?
C27 C26 C31 118.9(3) . . ?
C27 C26 C25 118.6(3) . . ?
C31 C26 C25 121.9(3) . . ?
C28 C27 C26 116.6(3) . . ?
C28 C27 C7 122.6(3) . . ?
C26 C27 C7 120.2(3) . . ?
C29 C28 C27 122.4(4) . . ?
C29 C28 H28 118.8 . . ?
C27 C28 H28 118.8 . . ?
C28 C29 C30 121.6(4) . . ?
C28 C29 H29 119.2 . . ?
C30 C29 H29 119.2 . . ?
C31 C30 C29 117.0(4) . . ?
C31 C30 C56 121.3(4) . . ?
C29 C30 C56 121.6(4) . . ?
C30 C31 C26 123.2(4) . . ?
C30 C31 H31 118.4 . . ?
C26 C31 H31 118.4 . . ?
O2 C32 C33 121.2(8) . . ?
O2 C32 C25 117.5(8) . . ?
C33 C32 C25 121.3(3) . . ?
C33 C32 C34' 116.2(13) . . ?
C25 C32 C34' 122.3(13) . . ?
O2' C33 C32 119.7(9) . . ?
O2' C33 C37 119.5(9) . . ?
C32 C33 C37 120.6(3) . . ?
C32 C33 C34 117.9(11) . . ?
C37 C33 C34 121.0(11) . . ?
C35 C34 C33 116(2) . . ?
C35 C34 H34 122.2 . . ?
C33 C34 H34 122.2 . . ?
C34 C35 C36 123.1(18) . . ?
C34 C35 H35 118.5 . . ?
C36 C35 H35 118.5 . . ?
O1 C36 O2 119.3(14) . . ?
O1 C36 C35 124.1(17) . . ?
O2 C36 C35 116.5(17) . . ?
C32 O2 C36 125.3(16) . . ?
C35' C34' C32 119(2) . . ?
C35' C34' H34' 120.5 . . ?
C32 C34' H34' 120.5 . . ?
C34' C35' C36' 121(2) . . ?
C34' C35' H35' 119.4 . . ?
C36' C35' H35' 119.4 . . ?
O1' C36' O2' 120.2(16) . . ?
O1' C36' C35' 124.6(18) . . ?
O2' C36' C35' 115.1(19) . . ?
C36' O2' C33 128.1(16) . . ?
C23 C37 C33 117.0(3) . . ?
C23 C37 C38 118.3(3) . . ?
C33 C37 C38 124.6(3) . . ?
C43 C38 C39 118.5(3) . . ?
C43 C38 C37 121.9(3) . . ?
C39 C38 C37 118.7(3) . . ?
C40 C39 C38 116.9(3) . . ?
C40 C39 C21 122.6(3) . . ?
C38 C39 C21 120.0(3) . . ?
C41 C40 C39 122.1(4) . . ?
C41 C40 H40 118.9 . . ?
C39 C40 H40 118.9 . . ?
C40 C41 C42 121.6(4) . . ?
C40 C41 H41 119.2 . . ?
C42 C41 H41 119.2 . . ?
C43 C42 C41 117.1(4) . . ?
C43 C42 C44 122.6(4) . . ?
C41 C42 C44 120.2(4) . . ?
C42 C43 C38 123.4(4) . . ?
C42 C43 H43 118.3 . . ?
C38 C43 H43 118.3 . . ?
C45 C44 C47 113.0(6) . . ?
C45 C44 C42 111.0(5) . . ?
C47 C44 C42 113.7(4) . . ?
C45 C44 C46 105.9(6) . . ?
C47 C44 C46 104.4(6) . . ?
C42 C44 C46 108.2(5) . . ?
C44 C47 H47A 109.5 . . ?
C44 C47 H47B 109.5 . . ?
H47A C47 H47B 109.5 . . ?
C44 C47 H47C 109.5 . . ?
H47A C47 H47C 109.5 . . ?
H47B C47 H47C 109.5 . . ?
C44 C45 H45A 109.5 . . ?
C44 C45 H45B 109.5 . . ?
H45A C45 H45B 109.5 . . ?
C44 C45 H45C 109.5 . . ?
H45A C45 H45C 109.5 . . ?
H45B C45 H45C 109.5 . . ?
C44 C46 H46A 109.5 . . ?
C44 C46 H46B 109.5 . . ?
H46A C46 H46B 109.5 . . ?
C44 C46 H46C 109.5 . . ?
H46A C46 H46C 109.5 . . ?
H46B C46 H46C 109.5 . . ?
C50 C48 C51 107.8(4) . . ?
C50 C48 C17 108.5(3) . . ?
C51 C48 C17 112.6(4) . . ?
C50 C48 C49 109.3(4) . . ?
C51 C48 C49 107.7(4) . . ?
C17 C48 C49 110.8(4) . . ?
C48 C50 H50A 109.5 . . ?
C48 C50 H50B 109.5 . . ?
H50A C50 H50B 109.5 . . ?
C48 C50 H50C 109.5 . . ?
H50A C50 H50C 109.5 . . ?
H50B C50 H50C 109.5 . . ?
C48 C49 H49A 109.5 . . ?
C48 C49 H49B 109.5 . . ?
H49A C49 H49B 109.5 . . ?
C48 C49 H49C 109.5 . . ?
H49A C49 H49C 109.5 . . ?
H49B C49 H49C 109.5 . . ?
C48 C51 H51A 109.5 . . ?
C48 C51 H51B 109.5 . . ?
H51A C51 H51B 109.5 . . ?
C48 C51 H51C 109.5 . . ?
H51A C51 H51C 109.5 . . ?
H51B C51 H51C 109.5 . . ?
C53 C52 C54 111.2(5) . . ?
C53 C52 C1 113.8(4) . . ?
C54 C52 C1 109.5(4) . . ?
C53 C52 C55 106.5(5) . . ?
C54 C52 C55 106.5(5) . . ?
C1 C52 C55 109.0(4) . . ?
C52 C53 H53A 109.5 . . ?
C52 C53 H53B 109.5 . . ?
H53A C53 H53B 109.5 . . ?
C52 C53 H53C 109.5 . . ?
H53A C53 H53C 109.5 . . ?
H53B C53 H53C 109.5 . . ?
C52 C54 H54A 109.5 . . ?
C52 C54 H54B 109.5 . . ?
H54A C54 H54B 109.5 . . ?
C52 C54 H54C 109.5 . . ?
H54A C54 H54C 109.5 . . ?
H54B C54 H54C 109.5 . . ?
C52 C55 H55A 109.5 . . ?
C52 C55 H55B 109.5 . . ?
H55A C55 H55B 109.5 . . ?
C52 C55 H55C 109.5 . . ?
H55A C55 H55C 109.5 . . ?
H55B C55 H55C 109.5 . . ?
C58 C56 C59 110.6(7) . . ?
C59' C56 C30 111.4(11) . . ?
C58 C56 C30 111.2(6) . . ?
C59 C56 C30 113.1(5) . . ?
C58 C56 C57 109.4(8) . . ?
C59 C56 C57 104.8(7) . . ?
C30 C56 C57 107.6(6) . . ?
C59' C56 C57' 108.3(15) . . ?
C30 C56 C57' 111.0(8) . . ?
C59' C56 C58' 122.4(15) . . ?
C30 C56 C58' 104.6(8) . . ?
C57' C56 C58' 98.3(12) . . ?
C56 C57 H57A 109.5 . . ?
C56 C57 H57B 109.5 . . ?
H57A C57 H57B 109.5 . . ?
C56 C57 H57C 109.5 . . ?
H57A C57 H57C 109.5 . . ?
H57B C57 H57C 109.5 . . ?
C56 C58 H58A 109.5 . . ?
C56 C58 H58B 109.5 . . ?
H58A C58 H58B 109.5 . . ?
C56 C58 H58C 109.5 . . ?
H58A C58 H58C 109.5 . . ?
H58B C58 H58C 109.5 . . ?
C56 C59 H59A 109.5 . . ?
C56 C59 H59B 109.5 . . ?
H59A C59 H59B 109.5 . . ?
C56 C59 H59C 109.5 . . ?
H59A C59 H59C 109.5 . . ?
H59B C59 H59C 109.5 . . ?
C56 C58' H58D 109.5 . . ?
C56 C58' H58E 109.5 . . ?
H58D C58' H58E 109.5 . . ?
C56 C58' H58F 109.5 . . ?
H58D C58' H58F 109.5 . . ?
H58E C58' H58F 109.5 . . ?
C56 C57' H57D 109.5 . . ?
C56 C57' H57E 109.5 . . ?
H57D C57' H57E 109.5 . . ?
C56 C57' H57F 109.5 . . ?
H57D C57' H57F 109.5 . . ?
H57E C57' H57F 109.5 . . ?
C56 C59' H59D 109.5 . . ?
C56 C59' H59E 109.5 . . ?
H59D C59' H59E 109.5 . . ?
C56 C59' H59F 109.5 . . ?
H59D C59' H59F 109.5 . . ?
H59E C59' H59F 109.5 . . ?
C2T C1T C6T 131(3) . . ?
C2T C1T C7T 114.0(18) . . ?
C6T C1T C7T 115.0(16) . . ?
C3T C2T C1T 105(3) . . ?
C3T C2T H2T 127.5 . . ?
C1T C2T H2T 127.5 . . ?
C4T C3T C2T 132(3) . . ?
C4T C3T H3T 113.9 . . ?
C2T C3T H3T 113.9 . . ?
C3T C4T C5T 122(3) . . ?
C3T C4T H4T 119.1 . . ?
C5T C4T H4T 119.1 . . ?
C4T C5T C6T 114(2) . . ?
C4T C5T H5T 123.1 . . ?
C6T C5T H5T 123.1 . . ?
C1T C6T C5T 116.2(19) . . ?
C1T C6T H6T 121.9 . . ?
C5T C6T H6T 121.9 . . ?
C1T C7T H7T1 109.5 . . ?
C1T C7T H7T2 109.5 . . ?
H7T1 C7T H7T2 109.5 . . ?
C1T C7T H7T3 109.5 . . ?
H7T1 C7T H7T3 109.5 . . ?
H7T2 C7T H7T3 109.5 . . ?
C61 C60 H60A 109.5 . . ?
C61 C60 H60B 109.5 . . ?
H60A C60 H60B 109.5 . . ?
C61 C60 H60C 109.5 . . ?
H60A C60 H60C 109.5 . . ?
H60B C60 H60C 109.5 . . ?
C63 C61 C62 125.2(15) 2_776 . ?
C63 C61 C60 121(2) 2_776 . ?
C62 C61 C60 114.2(18) . . ?
C63 C62 C61 117.0(13) . . ?
C63 C62 H62 121.5 . . ?
C61 C62 H62 121.5 . . ?
C61 C63 C62 117.8(15) 2_776 . ?
C61 C63 H63 136(8) 2_776 . ?
C62 C63 H63 105(8) . . ?

loop_
_geom_bond_atom_site_label_1
_geom_bond_atom_site_label_2
_geom_bond_distance
_geom_bond_site_symmetry_2
_geom_bond_publ_flag
C1 C6 1.375(5) . ?
C1 C2 1.417(5) . ?
C1 C52 1.530(5) . ?
C2 C3 1.370(5) . ?
C2 H2 0.9300 . ?
C3 C4 1.419(5) . ?
C3 H3 0.9300 . ?
C4 C5 1.422(5) . ?
C4 C7 1.453(5) . ?
C5 C6 1.416(5) . ?
C5 C10 1.453(5) . ?
C6 H6 0.9300 . ?
C7 C8 1.393(5) . ?
C7 C27 1.455(5) . ?
C8 C24 1.443(5) . ?
C8 C9 1.453(4) . ?
C9 C10 1.402(5) . ?
C9 C11 1.424(5) . ?
C10 C14 1.424(5) . ?
C11 C12 1.419(5) . ?
C11 C22 1.447(4) . ?
C12 C13 1.417(5) . ?
C12 C15 1.448(5) . ?
C13 C14 1.351(5) . ?
C13 H13 0.9300 . ?
C14 H14 0.9300 . ?
C15 C20 1.409(5) . ?
C15 C16 1.421(5) . ?
C16 C17 1.372(5) . ?
C16 H16 0.9300 . ?
C17 C18 1.411(6) . ?
C17 C48 1.531(5) . ?
C18 C19 1.375(5) . ?
C18 H18 0.9300 . ?
C19 C20 1.412(5) . ?
C19 H19 0.9300 . ?
C20 C21 1.458(5) . ?
C21 C22 1.392(5) . ?
C21 C39 1.459(5) . ?
C22 C23 1.447(5) . ?
C23 C37 1.415(5) . ?
C23 C24 1.427(5) . ?
C24 C25 1.423(5) . ?
C25 C32 1.423(5) . ?
C25 C26 1.456(5) . ?
C26 C27 1.417(5) . ?
C26 C31 1.422(5) . ?
C27 C28 1.416(5) . ?
C28 C29 1.369(5) . ?
C28 H28 0.9300 . ?
C29 C30 1.397(6) . ?
C29 H29 0.9300 . ?
C30 C31 1.376(6) . ?
C30 C56 1.539(6) . ?
C31 H31 0.9300 . ?
C32 O2 1.337(12) . ?
C32 C33 1.379(5) . ?
C32 C34' 1.496(19) . ?
C33 O2' 1.342(13) . ?
C33 C37 1.432(5) . ?
C33 C34 1.510(18) . ?
C34 C35 1.39(2) . ?
C34 H34 0.9300 . ?
C35 C36 1.435(12) . ?
C35 H35 0.9300 . ?
C36 O1 1.233(18) . ?
C36 O2 1.339(15) . ?
C34' C35' 1.39(2) . ?
C34' H34' 0.9300 . ?
C35' C36' 1.429(13) . ?
C35' H35' 0.9300 . ?
C36' O1' 1.226(19) . ?
C36' O2' 1.338(15) . ?
C37 C38 1.450(5) . ?
C38 C43 1.418(5) . ?
C38 C39 1.426(5) . ?
C39 C40 1.415(5) . ?
C40 C41 1.375(5) . ?
C40 H40 0.9300 . ?
C41 C42 1.397(6) . ?
C41 H41 0.9300 . ?
C42 C43 1.375(5) . ?
C42 C44 1.528(6) . ?
C43 H43 0.9300 . ?
C44 C45 1.477(8) . ?
C44 C47 1.493(7) . ?
C44 C46 1.561(9) . ?
C47 H47A 0.9600 . ?
C47 H47B 0.9600 . ?
C47 H47C 0.9600 . ?
C45 H45A 0.9600 . ?
C45 H45B 0.9600 . ?
C45 H45C 0.9600 . ?
C46 H46A 0.9600 . ?
C46 H46B 0.9600 . ?
C46 H46C 0.9600 . ?
C48 C50 1.529(6) . ?
C48 C51 1.529(7) . ?
C48 C49 1.532(7) . ?
C50 H50A 0.9600 . ?
C50 H50B 0.9600 . ?
C50 H50C 0.9600 . ?
C49 H49A 0.9600 . ?
C49 H49B 0.9600 . ?
C49 H49C 0.9600 . ?
C51 H51A 0.9600 . ?
C51 H51B 0.9600 . ?
C51 H51C 0.9600 . ?
C52 C53 1.511(7) . ?
C52 C54 1.514(7) . ?
C52 C55 1.543(7) . ?
C53 H53A 0.9600 . ?
C53 H53B 0.9600 . ?
C53 H53C 0.9600 . ?
C54 H54A 0.9600 . ?
C54 H54B 0.9600 . ?
C54 H54C 0.9600 . ?
C55 H55A 0.9600 . ?
C55 H55B 0.9600 . ?
C55 H55C 0.9600 . ?
C56 C59' 1.41(2) . ?
C56 C58 1.477(11) . ?
C56 C59 1.540(9) . ?
C56 C57 1.570(11) . ?
C56 C57' 1.58(2) . ?
C56 C58' 1.633(19) . ?
C57 H57A 0.9600 . ?
C57 H57B 0.9600 . ?
C57 H57C 0.9600 . ?
C58 H58A 0.9600 . ?
C58 H58B 0.9600 . ?
C58 H58C 0.9600 . ?
C59 H59A 0.9600 . ?
C59 H59B 0.9600 . ?
C59 H59C 0.9600 . ?
C58' H58D 0.9600 . ?
C58' H58E 0.9600 . ?
C58' H58F 0.9600 . ?
C57' H57D 0.9600 . ?
C57' H57E 0.9600 . ?
C57' H57F 0.9600 . ?
C59' H59D 0.9600 . ?
C59' H59E 0.9600 . ?
C59' H59F 0.9600 . ?
C1T C2T 1.383(18) . ?
C1T C6T 1.416(18) . ?
C1T C7T 1.501(19) . ?
C2T C3T 1.363(18) . ?
C2T H2T 0.9300 . ?
C3T C4T 1.342(18) . ?
C3T H3T 0.9300 . ?
C4T C5T 1.372(17) . ?
C4T H4T 0.9300 . ?
C5T C6T 1.465(18) . ?
C5T H5T 0.9300 . ?
C6T H6T 0.9300 . ?
C7T H7T1 0.9600 . ?
C7T H7T2 0.9600 . ?
C7T H7T3 0.9600 . ?
C60 C61 1.435(17) . ?
C60 H60A 0.9600 . ?
C60 H60B 0.9600 . ?
C60 H60C 0.9600 . ?
C61 C63 1.298(17) 2_776 ?
C61 C62 1.392(13) . ?
C62 C63 1.371(14) . ?
C62 H62 0.9300 . ?
C63 H63 0.95(2) . ?

loop_
_geom_torsion_atom_site_label_1
_geom_torsion_atom_site_label_2
_geom_torsion_atom_site_label_3
_geom_torsion_atom_site_label_4
_geom_torsion
_geom_torsion_site_symmetry_1
_geom_torsion_site_symmetry_2
_geom_torsion_site_symmetry_3
_geom_torsion_site_symmetry_4
_geom_torsion_publ_flag
C6 C1 C2 C3 -1.7(6) . . . . ?
C52 C1 C2 C3 -179.9(4) . . . . ?
C1 C2 C3 C4 -1.7(6) . . . . ?
C2 C3 C4 C5 5.0(5) . . . . ?
C2 C3 C4 C7 179.5(3) . . . . ?
C3 C4 C5 C6 -5.0(5) . . . . ?
C7 C4 C5 C6 -179.6(3) . . . . ?
C3 C4 C5 C10 173.1(3) . . . . ?
C7 C4 C5 C10 -1.6(5) . . . . ?
C2 C1 C6 C5 1.6(6) . . . . ?
C52 C1 C6 C5 179.7(4) . . . . ?
C4 C5 C6 C1 1.8(5) . . . . ?
C10 C5 C6 C1 -176.2(3) . . . . ?
C3 C4 C7 C8 -163.8(3) . . . . ?
C5 C4 C7 C8 10.6(5) . . . . ?
C3 C4 C7 C27 18.7(5) . . . . ?
C5 C4 C7 C27 -166.9(3) . . . . ?
C4 C7 C8 C24 167.9(3) . . . . ?
C27 C7 C8 C24 -14.4(5) . . . . ?
C4 C7 C8 C9 -12.3(5) . . . . ?
C27 C7 C8 C9 165.3(3) . . . . ?
C7 C8 C9 C10 5.0(4) . . . . ?
C24 C8 C9 C10 -175.3(3) . . . . ?
C7 C8 C9 C11 -172.1(3) . . . . ?
C24 C8 C9 C11 7.6(4) . . . . ?
C11 C9 C10 C14 1.0(5) . . . . ?
C8 C9 C10 C14 -176.1(3) . . . . ?
C11 C9 C10 C5 -178.7(3) . . . . ?
C8 C9 C10 C5 4.2(5) . . . . ?
C6 C5 C10 C9 172.3(3) . . . . ?
C4 C5 C10 C9 -5.8(5) . . . . ?
C6 C5 C10 C14 -7.5(5) . . . . ?
C4 C5 C10 C14 174.5(3) . . . . ?
C10 C9 C11 C12 -1.2(4) . . . . ?
C8 C9 C11 C12 175.8(3) . . . . ?
C10 C9 C11 C22 -177.9(3) . . . . ?
C8 C9 C11 C22 -0.9(4) . . . . ?
C9 C11 C12 C13 0.7(5) . . . . ?
C22 C11 C12 C13 177.4(3) . . . . ?
C9 C11 C12 C15 179.2(3) . . . . ?
C22 C11 C12 C15 -4.1(4) . . . . ?
C11 C12 C13 C14 0.1(5) . . . . ?
C15 C12 C13 C14 -178.4(3) . . . . ?
C12 C13 C14 C10 -0.3(6) . . . . ?
C9 C10 C14 C13 -0.3(5) . . . . ?
C5 C10 C14 C13 179.5(3) . . . . ?
C13 C12 C15 C20 -178.6(3) . . . . ?
C11 C12 C15 C20 2.9(5) . . . . ?
C13 C12 C15 C16 2.0(5) . . . . ?
C11 C12 C15 C16 -176.5(3) . . . . ?
C20 C15 C16 C17 -2.4(5) . . . . ?
C12 C15 C16 C17 177.0(3) . . . . ?
C15 C16 C17 C18 -3.7(5) . . . . ?
C15 C16 C17 C48 175.4(3) . . . . ?
C16 C17 C18 C19 4.1(6) . . . . ?
C48 C17 C18 C19 -175.0(4) . . . . ?
C17 C18 C19 C20 1.6(6) . . . . ?
C16 C15 C20 C19 8.0(5) . . . . ?
C12 C15 C20 C19 -171.4(3) . . . . ?
C16 C15 C20 C21 -175.5(3) . . . . ?
C12 C15 C20 C21 5.1(5) . . . . ?
C18 C19 C20 C15 -7.7(5) . . . . ?
C18 C19 C20 C21 175.8(3) . . . . ?
C15 C20 C21 C22 -12.1(5) . . . . ?
C19 C20 C21 C22 164.3(3) . . . . ?
C15 C20 C21 C39 164.4(3) . . . . ?
C19 C20 C21 C39 -19.2(5) . . . . ?
C20 C21 C22 C23 -168.9(3) . . . . ?
C39 C21 C22 C23 14.4(4) . . . . ?
C20 C21 C22 C11 10.9(5) . . . . ?
C39 C21 C22 C11 -165.8(3) . . . . ?
C12 C11 C22 C21 -3.0(4) . . . . ?
C9 C11 C22 C21 173.8(3) . . . . ?
C12 C11 C22 C23 176.9(3) . . . . ?
C9 C11 C22 C23 -6.4(4) . . . . ?
C21 C22 C23 C37 6.1(5) . . . . ?
C11 C22 C23 C37 -173.8(3) . . . . ?
C21 C22 C23 C24 -173.2(3) . . . . ?
C11 C22 C23 C24 6.9(4) . . . . ?
C37 C23 C24 C25 -0.2(5) . . . . ?
C22 C23 C24 C25 179.1(3) . . . . ?
C37 C23 C24 C8 -179.5(3) . . . . ?
C22 C23 C24 C8 -0.1(4) . . . . ?
C7 C8 C24 C25 -6.7(5) . . . . ?
C9 C8 C24 C25 173.6(3) . . . . ?
C7 C8 C24 C23 172.6(3) . . . . ?
C9 C8 C24 C23 -7.1(4) . . . . ?
C23 C24 C25 C32 16.4(5) . . . . ?
C8 C24 C25 C32 -164.4(3) . . . . ?
C23 C24 C25 C26 -158.1(3) . . . . ?
C8 C24 C25 C26 21.1(4) . . . . ?
C24 C25 C26 C27 -14.2(5) . . . . ?
C32 C25 C26 C27 171.8(3) . . . . ?
C24 C25 C26 C31 156.5(3) . . . . ?
C32 C25 C26 C31 -17.5(5) . . . . ?
C31 C26 C27 C28 -6.1(5) . . . . ?
C25 C26 C27 C28 165.0(3) . . . . ?
C31 C26 C27 C7 -177.9(3) . . . . ?
C25 C26 C27 C7 -6.9(5) . . . . ?
C8 C7 C27 C28 -150.0(3) . . . . ?
C4 C7 C27 C28 27.6(5) . . . . ?
C8 C7 C27 C26 21.3(5) . . . . ?
C4 C7 C27 C26 -161.1(3) . . . . ?
C26 C27 C28 C29 5.3(6) . . . . ?
C7 C27 C28 C29 176.9(4) . . . . ?
C27 C28 C29 C30 -0.6(6) . . . . ?
C28 C29 C30 C31 -3.3(6) . . . . ?
C28 C29 C30 C56 -179.7(4) . . . . ?
C29 C30 C31 C26 2.4(6) . . . . ?
C56 C30 C31 C26 178.8(4) . . . . ?
C27 C26 C31 C30 2.4(6) . . . . ?
C25 C26 C31 C30 -168.3(4) . . . . ?
C24 C25 C32 O2 162.7(13) . . . . ?
C26 C25 C32 O2 -23.2(14) . . . . ?
C24 C25 C32 C33 -16.1(5) . . . . ?
C26 C25 C32 C33 158.0(3) . . . . ?
C24 C25 C32 C34' 158(2) . . . . ?
C26 C25 C32 C34' -28(2) . . . . ?
C25 C32 C33 O2' -177.4(10) . . . . ?
C34' C32 C33 O2' 8(2) . . . . ?
O2 C32 C33 C37 -179.4(14) . . . . ?
C25 C32 C33 C37 -0.6(5) . . . . ?
C34' C32 C33 C37 -175.1(19) . . . . ?
O2 C32 C33 C34 -7.6(19) . . . . ?
C25 C32 C33 C34 171.1(12) . . . . ?
C32 C33 C34 C35 8(2) . . . . ?
C37 C33 C34 C35 179.6(12) . . . . ?
C33 C34 C35 C36 -6(3) . . . . ?
C34 C35 C36 O1 179(2) . . . . ?
C34 C35 C36 O2 3(4) . . . . ?
C33 C32 O2 C36 5(3) . . . . ?
C25 C32 O2 C36 -174(2) . . . . ?
O1 C36 O2 C32 -178(2) . . . . ?
C35 C36 O2 C32 -2(4) . . . . ?
C33 C32 C34' C35' -9(4) . . . . ?
C25 C32 C34' C35' 177(3) . . . . ?
C32 C34' C35' C36' 4(5) . . . . ?
C34' C35' C36' O1' 180(3) . . . . ?
C34' C35' C36' O2' 1(4) . . . . ?
O1' C36' O2' C33 180(2) . . . . ?
C35' C36' O2' C33 -1(3) . . . . ?
C32 C33 O2' C36' -4(2) . . . . ?
C37 C33 O2' C36' 179.7(16) . . . . ?
C24 C23 C37 C33 -16.4(5) . . . . ?
C22 C23 C37 C33 164.3(3) . . . . ?
C24 C23 C37 C38 159.0(3) . . . . ?
C22 C23 C37 C38 -20.4(5) . . . . ?
O2' C33 C37 C23 -166.3(10) . . . . ?
C32 C33 C37 C23 17.0(5) . . . . ?
C34 C33 C37 C23 -154.5(12) . . . . ?
O2' C33 C37 C38 18.7(11) . . . . ?
C32 C33 C37 C38 -158.1(3) . . . . ?
C34 C33 C37 C38 30.4(13) . . . . ?
C23 C37 C38 C43 -155.9(3) . . . . ?
C33 C37 C38 C43 19.0(5) . . . . ?
C23 C37 C38 C39 13.8(5) . . . . ?
C33 C37 C38 C39 -171.2(3) . . . . ?
C43 C38 C39 C40 5.1(5) . . . . ?
C37 C38 C39 C40 -164.9(3) . . . . ?
C43 C38 C39 C21 176.8(3) . . . . ?
C37 C38 C39 C21 6.7(5) . . . . ?
C22 C21 C39 C40 150.3(4) . . . . ?
C20 C21 C39 C40 -26.3(5) . . . . ?
C22 C21 C39 C38 -20.9(5) . . . . ?
C20 C21 C39 C38 162.5(3) . . . . ?
C38 C39 C40 C41 -5.0(6) . . . . ?
C21 C39 C40 C41 -176.4(4) . . . . ?
C39 C40 C41 C42 0.9(7) . . . . ?
C40 C41 C42 C43 3.0(7) . . . . ?
C40 C41 C42 C44 -179.7(4) . . . . ?
C41 C42 C43 C38 -2.7(6) . . . . ?
C44 C42 C43 C38 -179.9(4) . . . . ?
C39 C38 C43 C42 -1.4(6) . . . . ?
C37 C38 C43 C42 168.3(4) . . . . ?
C43 C42 C44 C45 118.9(6) . . . . ?
C41 C42 C44 C45 -58.2(8) . . . . ?
C43 C42 C44 C47 -9.8(8) . . . . ?
C41 C42 C44 C47 173.0(5) . . . . ?
C43 C42 C44 C46 -125.3(6) . . . . ?
C41 C42 C44 C46 57.5(7) . . . . ?
C16 C17 C48 C50 -113.7(4) . . . . ?
C18 C17 C48 C50 65.3(5) . . . . ?
C16 C17 C48 C51 5.5(6) . . . . ?
C18 C17 C48 C51 -175.4(4) . . . . ?
C16 C17 C48 C49 126.3(5) . . . . ?
C18 C17 C48 C49 -54.7(5) . . . . ?
C6 C1 C52 C53 -2.2(7) . . . . ?
C2 C1 C52 C53 175.9(5) . . . . ?
C6 C1 C52 C54 123.0(5) . . . . ?
C2 C1 C52 C54 -58.9(6) . . . . ?
C6 C1 C52 C55 -120.9(5) . . . . ?
C2 C1 C52 C55 57.2(6) . . . . ?
C31 C30 C56 C59' -109.2(16) . . . . ?
C29 C30 C56 C59' 67.0(16) . . . . ?
C31 C30 C56 C58 52.5(9) . . . . ?
C29 C30 C56 C58 -131.3(8) . . . . ?
C31 C30 C56 C59 177.6(7) . . . . ?
C29 C30 C56 C59 -6.1(9) . . . . ?
C31 C30 C56 C57 -67.2(8) . . . . ?
C29 C30 C56 C57 109.0(8) . . . . ?
C31 C30 C56 C57' 11.5(12) . . . . ?
C29 C30 C56 C57' -172.3(11) . . . . ?
C31 C30 C56 C58' 116.6(11) . . . . ?
C29 C30 C56 C58' -67.1(12) . . . . ?
C6T C1T C2T C3T 0(4) . . . . ?
C7T C1T C2T C3T 178(2) . . . . ?
C1T C2T C3T C4T 2(5) . . . . ?
C2T C3T C4T C5T -2(5) . . . . ?
C3T C4T C5T C6T 0(3) . . . . ?
C2T C1T C6T C5T -1(6) . . . . ?
C7T C1T C6T C5T -180(3) . . . . ?
C4T C5T C6T C1T 1(4) . . . . ?
C63 C61 C62 C63 2(3) 2_776 . . . ?
C60 C61 C62 C63 179.1(19) . . . . ?
C61 C62 C63 C61 -1(3) . . . 2_776 ?
